data_4319425
loop_
_publ_author_name
'Lee Martin'
'Scott S. Turner'
'Peter Day'
'Philippe Guionneau'
'Judith A. K. Howard'
'Dai E. Hibbs'
'Mark E. Light'
'Michael B. Hursthouse'
'Mikio Uruichi'
'Kyuyo Yakushi'

_publ_section_title
;
 Crystal Chemistry and Physical Properties of Superconducting and
 Semiconducting Charge Transfer Salts of the Type
 (BEDT-TTF)4[AIMIII(C2O4)3].PhCN (AI= H3O, NH4, K; MIII= Cr, Fe, Co, Al;
 BEDT-TTF = Bis(ethylenedithio)tetrathiafulvalene)
;
_journal_name_full 'Inorganic Chemistry'
_journal_page_first 1363
_journal_page_last 1371
_journal_paper_doi 10.1021/ic001193u
_journal_volume 40
_journal_year 2001
_chemical_formula_sum 'C53 H41 Al N2 O12 S32'
_chemical_formula_weight 1950.96
_chemical_name_systematic
;
 ?
;
_space_group_IT_number 60
_symmetry_cell_setting orthorhombic
_symmetry_space_group_name_Hall '-P 2n 2ab'
_symmetry_space_group_name_H-M 'P b c n'
_atom_sites_solution_hydrogens geom
_atom_sites_solution_primary direct
_atom_sites_solution_secondary difmap
_audit_creation_method SHELXL
_cell_angle_alpha 90.00
_cell_angle_beta 90.00
_cell_angle_gamma 90.00
_cell_formula_units_Z 4
_cell_length_a 10.318(7)
_cell_length_b 19.460(4)
_cell_length_c 35.808(8)
_cell_measurement_reflns_used na
_cell_measurement_temperature 150(2)
_cell_measurement_theta_max na
_cell_measurement_theta_min na
_cell_volume 7190(5)
_computing_cell_refinement 'MADNES, ABSURD'
_computing_data_collection MADNES
_computing_data_reduction 'MADNES, ABSURD'
_computing_structure_refinement 'SHELXL-92 (Sheldrick, 1993)'
_computing_structure_solution 'SHELXS-86 (Sheldrick, 1990)'
_diffrn_ambient_temperature 423(2)
_diffrn_measurement_device 'Enraf Nonius FAST TV area Detector'
_diffrn_measurement_method 'Phi and Ci scans to fill Ewald sphere'
_diffrn_radiation_monochromator graphite
_diffrn_radiation_source 'Enraf Nonius FR591 Rotating anode'
_diffrn_radiation_type MoK\a
_diffrn_radiation_wavelength 0.71069
_diffrn_reflns_av_R_equivalents 0.1636
_diffrn_reflns_av_sigmaI/netI 0.2627
_diffrn_reflns_limit_h_max 11
_diffrn_reflns_limit_h_min -11
_diffrn_reflns_limit_k_max 22
_diffrn_reflns_limit_k_min -20
_diffrn_reflns_limit_l_max 42
_diffrn_reflns_limit_l_min -38
_diffrn_reflns_number 25018
_diffrn_reflns_theta_max 25.01
_diffrn_reflns_theta_min 2.09
_diffrn_standards_decay_% na
_diffrn_standards_interval_count na
_diffrn_standards_interval_time na
_diffrn_standards_number na
_exptl_absorpt_coefficient_mu 1.019
_exptl_absorpt_correction_T_max 2.127
_exptl_absorpt_correction_T_min 0.829
_exptl_absorpt_correction_type DIFABS
_exptl_crystal_density_diffrn 1.798
_exptl_crystal_F_000 3956
_refine_diff_density_max 0.874
_refine_diff_density_min -0.527
_refine_diff_density_rms 0.100
_refine_ls_extinction_method none
_refine_ls_goodness_of_fit_all 0.673
_refine_ls_goodness_of_fit_obs 0.946
_refine_ls_hydrogen_treatment riding
_refine_ls_matrix_type full
_refine_ls_number_parameters 462
_refine_ls_number_reflns 5658
_refine_ls_number_restraints 0
_refine_ls_restrained_S_all 0.673
_refine_ls_restrained_S_obs 0.946
_refine_ls_R_factor_all 0.1421
_refine_ls_R_factor_obs 0.0437
_refine_ls_shift/esd_max 0.108
_refine_ls_shift/esd_mean 0.004
_refine_ls_structure_factor_coef Fsqd
_refine_ls_weighting_details 'w=1/[\s^2^(Fo^2^)+(0.0001P)^2^+0.0000P] where P=(Fo^2^+2Fc^2^)/3'
_refine_ls_weighting_scheme calc
_refine_ls_wR_factor_all 0.1058
_refine_ls_wR_factor_obs 0.0887
_reflns_number_observed 2287
_reflns_number_total 5658
_reflns_observed_criterion >2sigma(I)
_cod_data_source_file ic001193u_2.cif
_cod_data_source_block AloxalateET
_cod_depositor_comments
;
The following automatic conversions were performed:

'_symmetry_cell_setting' value 'Orthorhombic' changed to
'orthorhombic' according to the built-in table from CIF Core
dictionary named 'cif_core.dic' version 2.4.1 from 2010-06-29.

Automatic conversion script
Id: cif_fix_values 1646 2011-03-28 12:23:43Z adriana 

The following automatic conversions were performed:

'_refine_ls_weighting_scheme' value 'calc
w=1/[\s^2^(Fo^2^)+(0.0001P)^2^+0.0000P] where P=(Fo^2^+2Fc^2^)/3' was
changed to 'calc'. New tag '_refine_ls_weighting_details' was
created. The value of the new tag was set to
'w=1/[\s^2^(Fo^2^)+(0.0001P)^2^+0.0000P] where P=(Fo^2^+2Fc^2^)/3'.

Automatic conversion script
Id: cif_fix_values 3143 2015-03-26 13:38:13Z robertas 
;
_cod_original_cell_volume 7189.8(53)
_cod_original_formula_sum 'C53 H41 Al1 N2 O12 S32'
_cod_database_code 4319425

loop_
_symmetry_equiv_pos_as_xyz
'x, y, z'
'-x+1/2, -y+1/2, z+1/2'
'-x, y, -z+1/2'
'x+1/2, -y+1/2, -z'
'-x, -y, -z'
'x-1/2, y-1/2, -z-1/2'
'x, -y, z-1/2'
'-x-1/2, y-1/2, z'

loop_
_atom_site_aniso_label
_atom_site_aniso_U_11
_atom_site_aniso_U_22
_atom_site_aniso_U_33
_atom_site_aniso_U_23
_atom_site_aniso_U_13
_atom_site_aniso_U_12
S1 0.0238(11) 0.043(2) 0.0236(13) 0.0005(10) 0.0028(10) -0.0000(11)
S2 0.0282(12) 0.0249(14) 0.0283(13) -0.0021(10) 0.0026(10) -0.0044(11)
S3 0.0298(12) 0.0263(14) 0.0242(13) -0.0006(10) 0.0014(10) -0.0027(11)
S4 0.0249(12) 0.0251(14) 0.0277(12) -0.0060(10) -0.0015(10) -0.0030(10)
S5 0.0300(12) 0.0317(15) 0.0252(13) -0.0075(10) 0.0014(10) -0.0048(11)
S6 0.0244(12) 0.0340(14) 0.0250(12) -0.0051(10) 0.0018(10) -0.0033(11)
S7 0.0241(11) 0.0286(15) 0.0230(12) -0.0016(10) -0.0023(10) -0.0039(11)
S8 0.0309(13) 0.0324(15) 0.0247(12) -0.0010(10) -0.0004(10) -0.0054(11)
S9 0.0292(13) 0.0309(14) 0.0227(12) -0.0064(10) -0.0023(10) -0.0009(11)
S10 0.0234(11) 0.0243(14) 0.0241(12) -0.0019(10) -0.0033(9) 0.0029(10)
S11 0.0258(11) 0.0247(14) 0.0273(13) -0.0037(10) -0.0040(10) 0.0052(10)
S12 0.0320(13) 0.027(2) 0.0469(15) -0.0158(11) -0.0066(11) 0.0053(11)
S13 0.0315(13) 0.0300(15) 0.0326(13) -0.0073(10) 0.0047(11) 0.0020(11)
S14 0.0298(12) 0.0232(14) 0.0248(12) 0.0016(10) 0.0016(10) 0.0037(10)
S15 0.0279(12) 0.0194(13) 0.0212(12) -0.0002(9) -0.0007(10) 0.0022(10)
S16 0.0282(12) 0.0309(15) 0.0221(12) -0.0020(10) 0.0007(10) -0.0000(11)
Al1 0.021(2) 0.033(2) 0.019(2) 0.000 0.001(2) 0.000
C1 0.036(5) 0.052(7) 0.016(5) 0.003(4) -0.004(4) -0.009(5)
C2 0.034(5) 0.046(7) 0.025(5) -0.002(4) 0.000(4) 0.011(5)
C3 0.025(5) 0.024(5) 0.016(5) 0.001(4) -0.011(4) 0.009(4)
C4 0.025(5) 0.016(5) 0.024(5) -0.002(4) 0.003(4) -0.001(4)
C5 0.026(4) 0.012(5) 0.022(5) -0.002(4) -0.009(4) 0.000(4)
C6 0.027(5) 0.017(5) 0.023(5) 0.007(4) -0.005(4) -0.002(4)
C7 0.021(4) 0.022(5) 0.016(5) -0.005(4) -0.011(3) 0.007(4)
C8 0.025(5) 0.024(5) 0.014(5) -0.002(4) -0.006(4) 0.005(4)
C9 0.031(5) 0.033(6) 0.020(5) -0.002(4) -0.016(4) -0.001(4)
C10 0.035(5) 0.035(6) 0.017(5) -0.007(4) 0.002(4) -0.003(4)
C11 0.037(5) 0.050(7) 0.020(5) -0.016(5) 0.006(4) -0.004(5)
C12 0.046(6) 0.022(6) 0.031(5) -0.006(4) 0.005(4) -0.002(4)
C13 0.025(5) 0.018(5) 0.018(5) 0.001(4) 0.003(4) 0.000(4)
C14 0.028(5) 0.016(5) 0.022(5) -0.005(4) 0.005(4) 0.000(4)
C15 0.024(5) 0.027(6) 0.016(5) 0.002(4) -0.003(4) 0.002(4)
C16 0.015(4) 0.024(5) 0.025(5) 0.003(4) 0.002(4) 0.001(4)
C17 0.022(4) 0.022(5) 0.016(5) -0.008(4) 0.002(4) -0.008(4)
C18 0.023(4) 0.012(5) 0.021(5) -0.003(4) 0.003(4) -0.007(4)
C19 0.041(6) 0.065(8) 0.035(6) -0.019(5) 0.002(4) 0.009(5)
C20 0.029(5) 0.060(8) 0.016(5) -0.003(4) 0.009(4) 0.010(5)
C21 0.029(5) 0.038(7) 0.019(5) -0.012(4) -0.001(4) -0.006(5)
C22 0.033(5) 0.030(6) 0.027(5) 0.001(4) -0.011(4) 0.004(5)
C23 0.040(5) 0.032(6) 0.006(4) 0.009(4) 0.007(4) 0.008(5)
C24 0.057(13) 0.027(13) 0.014(10) 0.015(8) 0.001(9) 0.016(11)
C25 0.067(10) 0.040(10) 0.028(8) 0.000 -0.013(7) 0.000
C26 0.070(8) 0.068(9) 0.024(6) -0.004(6) -0.015(5) 0.035(7)
C27 0.113(12) 0.056(10) 0.028(6) -0.013(6) -0.021(7) 0.051(8)
C28 0.163(23) 0.050(14) 0.052(13) 0.000 -0.065(14) 0.000
O1 0.029(3) 0.041(4) 0.018(3) 0.008(3) 0.012(3) 0.009(3)
O2 0.031(4) 0.054(5) 0.035(4) 0.001(3) 0.014(3) 0.006(3)
O3 0.027(3) 0.029(4) 0.018(3) 0.005(3) -0.008(2) 0.007(3)
O4 0.091(5) 0.034(5) 0.035(4) 0.005(3) -0.022(4) 0.018(4)
O5 0.036(3) 0.030(4) 0.013(3) -0.001(3) 0.001(3) 0.002(3)
O6 0.066(5) 0.048(5) 0.037(4) -0.018(3) 0.007(3) -0.027(4)
N1 0.078(12) 0.038(12) 0.027(10) 0.002(8) 0.013(9) 0.036(10)
N2 0.012(5) 0.075(9) 0.027(6) 0.000 0.002(4) 0.000

loop_
_atom_site_label
_atom_site_type_symbol
_atom_site_fract_x
_atom_site_fract_y
_atom_site_fract_z
_atom_site_U_iso_or_equiv
_atom_site_thermal_displace_type
_atom_site_occupancy
_atom_site_calc_flag
_atom_site_refinement_flags
_atom_site_disorder_group
S1 S 0.2832(2) 0.12138(12) -0.10786(5) 0.0302(6) Uani 1 d . .
S2 S 0.2226(2) 0.19571(11) -0.03815(5) 0.0271(5) Uani 1 d . .
S3 S 0.2125(2) 0.26648(11) 0.04125(5) 0.0268(5) Uani 1 d . .
S4 S 0.2517(2) 0.32835(11) 0.11504(5) 0.0259(5) Uani 1 d . .
S5 S 0.0181(2) 0.02732(11) -0.09032(6) 0.0290(5) Uani 1 d . .
S6 S -0.0105(2) 0.11262(11) -0.02096(5) 0.0278(5) Uani 1 d . .
S7 S -0.0178(2) 0.18503(11) 0.06255(5) 0.0253(5) Uani 1 d . .
S8 S -0.0116(2) 0.22333(11) 0.14228(5) 0.0293(5) Uani 1 d . .
S9 S 0.2502(2) -0.10068(11) -0.12416(5) 0.0276(5) Uani 1 d . .
S10 S 0.2818(2) -0.04736(11) -0.04832(5) 0.0239(5) Uani 1 d . .
S11 S 0.2737(2) 0.01913(11) 0.03157(6) 0.0259(5) Uani 1 d . .
S12 S 0.2348(2) 0.09050(12) 0.10162(6) 0.0353(6) Uani 1 d . .
S13 S 0.5057(2) -0.21226(11) -0.09876(6) 0.0314(6) Uani 1 d . .
S14 S 0.4857(2) -0.14293(10) -0.02632(5) 0.0259(5) Uani 1 d . .
S15 S 0.4778(2) -0.07311(10) 0.05778(5) 0.0228(5) Uani 1 d . .
S16 S 0.4703(2) -0.01915(11) 0.13619(5) 0.0271(5) Uani 1 d . .
Al1 Al -0.5000 0.3060(2) 0.2500 0.0242(9) Uani 1 d S .
C1 C 0.1808(7) 0.0852(4) -0.1445(2) 0.034(2) Uani 1 d . .
C2 C 0.0414(7) 0.0723(4) -0.1340(2) 0.035(2) Uani 1 d . .
C3 C 0.1823(7) 0.1290(4) -0.0689(2) 0.022(2) Uani 1 d . .
C4 C 0.0785(7) 0.0911(4) -0.0608(2) 0.022(2) Uani 1 d . .
C5 C 0.1036(7) 0.1731(4) -0.0050(2) 0.020(2) Uani 1 d . .
C6 C 0.0997(7) 0.2030(4) 0.0284(2) 0.022(2) Uani 1 d . .
C7 C 0.1617(6) 0.2714(4) 0.0872(2) 0.020(2) Uani 1 d . .
C8 C 0.0587(7) 0.2337(4) 0.0981(2) 0.021(2) Uani 1 d . .
C9 C 0.2099(7) 0.2968(4) 0.1605(2) 0.028(2) Uani 1 d . .
C10 C 0.0663(7) 0.2925(4) 0.1672(2) 0.029(2) Uani 1 d . .
C11 C 0.3488(7) -0.1542(4) -0.1534(2) 0.036(2) Uani 1 d . .
C12 C 0.3894(7) -0.2217(4) -0.1357(2) 0.033(2) Uani 1 d . .
C13 C 0.3353(6) -0.1055(4) -0.0819(2) 0.020(2) Uani 1 d . .
C14 C 0.4308(7) -0.1491(4) -0.0715(2) 0.022(2) Uani 1 d . .
C15 C 0.3831(6) -0.0754(4) -0.0133(2) 0.022(2) Uani 1 d . .
C16 C 0.3833(6) -0.0459(4) 0.0212(2) 0.021(2) Uani 1 d . .
C17 C 0.3191(7) 0.0263(4) 0.0780(2) 0.020(2) Uani 1 d . .
C18 C 0.4161(6) -0.0154(4) 0.0904(2) 0.019(2) Uani 1 d . .
C19 C 0.2751(8) 0.0761(5) 0.1498(2) 0.047(3) Uani 1 d . .
C20 C 0.3191(7) 0.0040(4) 0.1596(2) 0.035(2) Uani 1 d . .
C21 C -0.5386(7) 0.4416(5) 0.2308(2) 0.029(2) Uani 1 d . .
C22 C -0.2623(8) 0.2539(4) 0.2342(2) 0.030(2) Uani 1 d . .
C23 C -0.6856(8) 0.2137(4) 0.2330(2) 0.026(2) Uani 1 d . .
C24 C -0.2883(19) 0.0332(9) 0.2211(5) 0.032(5) Uani 0.50 d P .
C25 C -0.5000 0.0414(7) 0.2500 0.045(4) Uani 1 d S .
C26 C -0.3921(10) 0.0067(6) 0.2356(2) 0.054(3) Uani 1 d . .
C27 C -0.3977(11) -0.0654(6) 0.2369(3) 0.066(4) Uani 1 d . .
C28 C -0.5000 -0.1014(10) 0.2500 0.088(7) Uani 1 d S .
O1 O -0.3428(4) 0.3005(3) 0.22207(13) 0.0294(15) Uani 1 d . .
O2 O -0.1560(5) 0.2420(3) 0.22027(15) 0.040(2) Uani 1 d . .
O3 O -0.5615(4) 0.3780(3) 0.21938(13) 0.0249(14) Uani 1 d . .
O4 O -0.5674(6) 0.4949(3) 0.2156(2) 0.053(2) Uani 1 d . .
O5 O -0.5783(5) 0.2364(3) 0.22012(13) 0.0264(14) Uani 1 d . .
O6 O -0.7477(5) 0.1641(3) 0.2211(2) 0.050(2) Uani 1 d . .
N1 N -0.1962(15) 0.0562(8) 0.2073(4) 0.048(5) Uani 0.50 d P .
N2 N -0.5000 0.6295(5) 0.2500 0.038(3) Uani 1 d S .
H1A H 0.2474(7) 0.2515(4) 0.1637(2) 0.034 Uiso 1 calc R .
H1B H 0.2479(7) 0.3268(4) 0.1792(2) 0.034 Uiso 1 calc R .
H2A H 0.3015(7) -0.1641(4) -0.1762(2) 0.043 Uiso 1 calc R .
H2B H 0.4262(7) -0.1289(4) -0.1603(2) 0.043 Uiso 1 calc R .
H3A H 0.1824(7) 0.1162(4) -0.1657(2) 0.041 Uiso 1 calc R .
H3B H 0.2187(7) 0.0420(4) -0.1525(2) 0.041 Uiso 1 calc R .
H4A H 0.4259(7) -0.2511(4) -0.1548(2) 0.040 Uiso 1 calc R .
H4B H 0.3130(7) -0.2444(4) -0.1258(2) 0.040 Uiso 1 calc R .
H5A H 0.0268(7) 0.3356(4) 0.1597(2) 0.035 Uiso 1 calc R .
H5B H 0.0510(7) 0.2865(4) 0.1937(2) 0.035 Uiso 1 calc R .
H6A H 0.0009(7) 0.0458(4) -0.1538(2) 0.042 Uiso 1 calc R .
H6B H -0.0031(7) 0.1161(4) -0.1326(2) 0.042 Uiso 1 calc R .
H7A H 0.2521(7) -0.0284(4) 0.1525(2) 0.042 Uiso 1 calc R .
H7B H 0.3312(7) 0.0007(4) 0.1864(2) 0.042 Uiso 1 calc R .
H8A H 0.3434(8) 0.1079(5) 0.1567(2) 0.056 Uiso 1 calc R .
H8B H 0.1998(8) 0.0871(5) 0.1649(2) 0.056 Uiso 1 calc R .
H9 H -0.5000 0.0892(7) 0.2500 0.054 Uiso 1 calc SR .
H10 H -0.5000 -0.1492(10) 0.2500 0.106 Uiso 1 calc SR .
H11 H -0.3264(11) -0.0900(6) 0.2283(3) 0.079 Uiso 1 calc R .

loop_
_atom_type_symbol
_atom_type_description
_atom_type_scat_dispersion_real
_atom_type_scat_dispersion_imag
_atom_type_scat_source
C C 0.0033 0.0016 'International Tables Vol C Tables 4.2.6.8 and 6.1.1.4'
H H 0.0000 0.0000 'International Tables Vol C Tables 4.2.6.8 and 6.1.1.4'
N N 0.0061 0.0033 'International Tables Vol C Tables 4.2.6.8 and 6.1.1.4'
O O 0.0106 0.0060 'International Tables Vol C Tables 4.2.6.8 and 6.1.1.4'
Al Al 0.0645 0.0514 'International Tables Vol C Tables 4.2.6.8 and 6.1.1.4'
S S 0.1246 0.1234 'International Tables Vol C Tables 4.2.6.8 and 6.1.1.4'

loop_
_geom_angle_atom_site_label_1
_geom_angle_atom_site_label_2
_geom_angle_atom_site_label_3
_geom_angle
_geom_angle_site_symmetry_1
_geom_angle_site_symmetry_3
_geom_angle_publ_flag
C17 S11 C16 95.1(4) . . ?
C6 S7 C8 94.9(4) . . ?
C14 S14 C15 95.9(3) . . ?
C3 S2 C5 94.2(4) . . ?
C16 S15 C18 96.1(4) . . ?
C18 S16 C20 98.5(3) . . ?
C7 S3 C6 95.0(3) . . ?
C15 S10 C13 96.0(4) . . ?
C14 S13 C12 100.8(4) . . ?
C4 S6 C5 94.3(3) . . ?
C4 S5 C2 97.6(4) . . ?
C13 S9 C11 100.9(3) . . ?
C7 S4 C9 99.9(4) . . ?
C8 S8 C10 100.2(3) . . ?
C3 S1 C1 105.2(3) . . ?
C17 S12 C19 103.8(4) . . ?
O3 Al1 O3 84.2(4) 3_455 . ?
O3 Al1 O5 174.5(2) 3_455 . ?
O3 Al1 O5 93.4(2) . . ?
O3 Al1 O5 93.4(2) 3_455 3_455 ?
O3 Al1 O5 174.5(2) . 3_455 ?
O5 Al1 O5 89.4(3) . 3_455 ?
O3 Al1 O1 91.3(2) 3_455 3_455 ?
O3 Al1 O1 93.5(2) . 3_455 ?
O5 Al1 O1 83.9(2) . 3_455 ?
O5 Al1 O1 91.5(2) 3_455 3_455 ?
O3 Al1 O1 93.5(2) 3_455 . ?
O3 Al1 O1 91.3(2) . . ?
O5 Al1 O1 91.5(2) . . ?
O5 Al1 O1 83.9(2) 3_455 . ?
O1 Al1 O1 173.5(4) 3_455 . ?
C10 C9 S4 113.6(5) . . ?
C13 C14 S14 117.2(6) . . ?
C13 C14 S13 127.4(6) . . ?
S14 C14 S13 115.4(4) . . ?
C18 C17 S11 117.5(6) . . ?
C18 C17 S12 129.6(6) . . ?
S11 C17 S12 112.9(4) . . ?
C3 C4 S5 123.3(6) . . ?
C3 C4 S6 117.9(6) . . ?
S5 C4 S6 118.5(4) . . ?
C12 C11 S9 114.5(6) . . ?
C6 C5 S6 124.3(6) . . ?
C6 C5 S2 121.2(6) . . ?
S6 C5 S2 114.4(4) . . ?
C8 C7 S3 118.9(6) . . ?
C8 C7 S4 126.6(6) . . ?
S3 C7 S4 114.5(4) . . ?
C2 C1 S1 116.0(5) . . ?
C4 C3 S1 127.2(6) . . ?
C4 C3 S2 117.7(6) . . ?
S1 C3 S2 115.1(4) . . ?
C14 C13 S10 116.6(6) . . ?
C14 C13 S9 129.6(6) . . ?
S10 C13 S9 113.7(4) . . ?
C11 C12 S13 113.8(6) . . ?
C7 C8 S8 130.4(6) . . ?
C7 C8 S7 115.8(6) . . ?
S8 C8 S7 113.8(4) . . ?
C15 C16 S15 124.3(6) . . ?
C15 C16 S11 120.0(6) . . ?
S15 C16 S11 115.5(4) . . ?
C17 C18 S16 124.7(6) . . ?
C17 C18 S15 115.8(6) . . ?
S16 C18 S15 119.3(4) . . ?
C16 C15 S10 121.9(6) . . ?
C16 C15 S14 123.8(5) . . ?
S10 C15 S14 114.3(4) . . ?
C5 C6 S7 124.1(6) . . ?
C5 C6 S3 121.4(6) . . ?
S7 C6 S3 114.5(4) . . ?
C9 C10 S8 113.8(5) . . ?
C1 C2 S5 115.0(5) . . ?
C19 C20 S16 112.2(6) . . ?
C20 C19 S12 115.9(6) . . ?
C21 O3 Al1 117.0(5) . . ?
C22 O1 Al1 114.0(5) . . ?
C23 O5 Al1 114.3(5) . . ?
O2 C22 O1 124.5(8) . . ?
O2 C22 C23 122.4(8) . 3_455 ?
O1 C22 C23 113.1(7) . 3_455 ?
O6 C23 O5 126.6(7) . . ?
O6 C23 C22 119.3(7) . 3_455 ?
O5 C23 C22 114.2(8) . 3_455 ?
O4 C21 O3 128.2(7) . . ?
O4 C21 C21 120.8(5) . 3_455 ?
O3 C21 C21 110.9(4) . 3_455 ?
C26 C25 C26 122.4(14) 3_455 . ?
C24 C26 C25 127.8(13) . . ?
C24 C26 C27 116.4(12) . . ?
C25 C26 C27 115.8(11) . . ?
C27 C28 C27 117.6(19) 3_455 . ?
C28 C27 C26 124.2(14) . . ?
N1 C24 C26 178.3(20) . . ?

loop_
_geom_bond_atom_site_label_1
_geom_bond_atom_site_label_2
_geom_bond_distance
_geom_bond_site_symmetry_2
_geom_bond_publ_flag
S11 C17 1.734(7) . ?
S11 C16 1.738(7) . ?
S7 C6 1.756(7) . ?
S7 C8 1.771(7) . ?
S14 C14 1.718(7) . ?
S14 C15 1.751(7) . ?
S2 C3 1.751(7) . ?
S2 C5 1.764(7) . ?
S15 C16 1.716(7) . ?
S15 C18 1.740(7) . ?
S16 C18 1.735(7) . ?
S16 C20 1.827(7) . ?
S3 C7 1.730(7) . ?
S3 C6 1.759(7) . ?
S10 C15 1.721(7) . ?
S10 C13 1.742(7) . ?
S13 C14 1.750(7) . ?
S13 C12 1.795(7) . ?
S6 C4 1.748(7) . ?
S6 C5 1.761(7) . ?
S5 C4 1.746(7) . ?
S5 C2 1.809(7) . ?
S9 C13 1.751(7) . ?
S9 C11 1.794(7) . ?
S4 C7 1.756(7) . ?
S4 C9 1.793(7) . ?
S8 C8 1.753(7) . ?
S8 C10 1.803(7) . ?
S1 C3 1.748(7) . ?
S1 C1 1.825(7) . ?
S12 C17 1.741(7) . ?
S12 C19 1.796(8) . ?
Al1 O3 1.889(5) 3_455 ?
Al1 O3 1.889(5) . ?
Al1 O5 1.906(6) . ?
Al1 O5 1.906(6) 3_455 ?
Al1 O1 1.909(5) 3_455 ?
Al1 O1 1.909(5) . ?
C9 C10 1.503(9) . ?
C14 C13 1.353(9) . ?
C17 C18 1.362(9) . ?
C4 C3 1.332(9) . ?
C11 C12 1.518(10) . ?
C5 C6 1.329(9) . ?
C7 C8 1.349(9) . ?
C1 C2 1.508(9) . ?
C16 C15 1.362(9) . ?
C20 19 1.516(11) . ?
O3 C21 1.324(9) . ?
O1 C22 1.303(9) . ?
O5 C23 1.278(9) . ?
C22 O2 1.227(8) . ?
C22 C23 1.511(10) 3_455 ?
C23 O6 1.234(9) . ?
C23 C22 1.511(10) 3_455 ?
C21 O4 1.208(9) . ?
C21 C21 1.588(15) 3_455 ?
C25 C26 1.401(10) 3_455 ?
C25 C26 1.401(10) . ?
C26 C24 1.30(2) . ?
C26 C27 1.406(14) . ?
C28 C27 1.350(12) 3_455 ?
C28 C27 1.350(12) . ?
C24 N1 1.16(2) . ?
